data_7709397
loop_
_publ_author_name
'Zhang, Ruonan'
'Guo, Siru'
'Wang, Xuping'
'Yang, Rong'
'Chen, Zhen'
'Zhang, Wenyao'
'Zhang, Fangfang'
'Guo, Zhiyong'
'Han, Shujuan'
'Yang, Zhihua'

_publ_section_title
;
 Variable dimensionality of the anion framework in four new borophosphates
 and fluoroborophosphates with short cutoff edges
;
_journal_name_full 'Dalton Transactions'
_journal_paper_doi 10.1039/D1DT04266A
_journal_year 2022
_chemical_formula_moiety 'B3 Li O16 P4, 2(H4 N)'
_chemical_formula_sum 'B3 H8 Li N2 O16 P4'
_chemical_formula_weight 455.33
_space_group_crystal_system monoclinic
_space_group_IT_number 14
_space_group_name_Hall '-P 2ybc'
_space_group_name_H-M_alt 'P 1 21/c 1'
_atom_sites_solution_hydrogens difmap
_atom_sites_solution_primary dual
_audit_creation_date 2021-06-17
_audit_creation_method
;
Olex2 1.3
(compiled 2020.11.12 svn.r5f609507 for OlexSys, GUI svn.r6272)
;
_audit_update_record
;
2021-12-17 deposited with the CCDC.	2022-01-18 downloaded from the CCDC.
;
_cell_angle_alpha 90
_cell_angle_beta 119.951(4)
_cell_angle_gamma 90
_cell_formula_units_Z 4
_cell_length_a 7.3237(4)
_cell_length_b 25.6466(14)
_cell_length_c 7.6796(4)
_cell_measurement_reflns_used 3040
_cell_measurement_temperature 300.0
_cell_measurement_theta_max 54.870
_cell_measurement_theta_min 6.325
_cell_volume 1249.81(13)
_computing_cell_refinement 'SAINT V8.40B (?, 2016)'
_computing_data_reduction 'SAINT V8.40B (?, 2016)'
_computing_molecular_graphics 'Olex2 1.3 (Dolomanov et al., 2009)'
_computing_publication_material 'Olex2 1.3 (Dolomanov et al., 2009)'
_computing_structure_refinement 'SHELXL 2018/3 (Sheldrick, 2015)'
_computing_structure_solution 'SHELXT 2018/2 (Sheldrick, 2018)'
_diffrn_ambient_temperature 300.0
_diffrn_measured_fraction_theta_full 0.997
_diffrn_measured_fraction_theta_max 0.998
_diffrn_measurement_device_type 'PHOTON III C28 detector'
_diffrn_measurement_method '\f and \w scans'
_diffrn_radiation_type MoK\a
_diffrn_radiation_wavelength 0.71073
_diffrn_reflns_av_R_equivalents 0.0754
_diffrn_reflns_av_unetI/netI 0.0568
_diffrn_reflns_Laue_measured_fraction_full 0.997
_diffrn_reflns_Laue_measured_fraction_max 0.998
_diffrn_reflns_limit_h_max 9
_diffrn_reflns_limit_h_min -9
_diffrn_reflns_limit_k_max 33
_diffrn_reflns_limit_k_min -33
_diffrn_reflns_limit_l_max 9
_diffrn_reflns_limit_l_min -9
_diffrn_reflns_number 12631
_diffrn_reflns_point_group_measured_fraction_full 0.997
_diffrn_reflns_point_group_measured_fraction_max 0.998
_diffrn_reflns_theta_full 25.242
_diffrn_reflns_theta_max 27.489
_diffrn_reflns_theta_min 3.163
_diffrn_source_current 1.4
_diffrn_source_power 0.07
_diffrn_source_voltage 50.0
_diffrn_standards_number 0
_exptl_absorpt_coefficient_mu 0.713
_exptl_absorpt_correction_T_max 0.7455
_exptl_absorpt_correction_T_min 0.6537
_exptl_absorpt_correction_type multi-scan
_exptl_absorpt_process_details
;
SADABS-2016/2 (Bruker,2016/2) was used for absorption correction.
wR2(int) was 0.0758 before and 0.0626 after correction.
The Ratio of minimum to maximum transmission is 0.8769.
The \l/2 correction factor is Not present.
;
_exptl_crystal_colour colorless
_exptl_crystal_density_diffrn 2.420
_exptl_crystal_description block
_exptl_crystal_F_000 912
_exptl_crystal_size_max 0.208
_exptl_crystal_size_mid 0.09
_exptl_crystal_size_min 0.035
_refine_diff_density_max 0.376
_refine_diff_density_min -0.610
_refine_diff_density_rms 0.103
_refine_ls_extinction_method none
_refine_ls_goodness_of_fit_ref 1.034
_refine_ls_hydrogen_treatment refxyz
_refine_ls_matrix_type full
_refine_ls_number_parameters 259
_refine_ls_number_reflns 2865
_refine_ls_number_restraints 38
_refine_ls_restrained_S_all 1.036
_refine_ls_R_factor_all 0.0592
_refine_ls_R_factor_gt 0.0384
_refine_ls_shift/su_max 0.001
_refine_ls_shift/su_mean 0.000
_refine_ls_structure_factor_coef Fsqd
_refine_ls_weighting_details 'w=1/[\s^2^(Fo^2^)+(0.0462P)^2^] where P=(Fo^2^+2Fc^2^)/3'
_refine_ls_weighting_scheme calc
_refine_ls_wR_factor_gt 0.0868
_refine_ls_wR_factor_ref 0.0946
_reflns_Friedel_coverage 0.000
_reflns_number_gt 2180
_reflns_number_total 2865
_reflns_threshold_expression 'I > 2\s(I)'
_cod_data_source_file d1dt04266a2.cif
_cod_data_source_block mo_gsr20201220004_0m
_cod_original_cell_volume 1249.81(12)
_cod_database_code 7709397
_shelx_shelxl_version_number 2018/3
_shelx_space_group_comment
;
The symmetry employed for this shelxl refinement is uniquely defined
by the following loop, which should always be used as a source of
symmetry information in preference to the above space-group names.
They are only intended as comments.
;
_olex2_refinement_description
;
1. Fixed Uiso
 At 1.2 times of:
  All N(H,H,H,H,H,H,H,H) groups
2. Restrained distances
 N2-H2A = N2-H2B = N2-H2C = N2-H2D
 0.98 with sigma of 0.02
 N1-H1A = N1-H1B = N1-H1C = N1-H1D
 0.98 with sigma of 0.02
 H1A-H1B \\sim H1A-H1C \\sim H1A-H1D \\sim H1B-H1C \\sim H1B-H1D \\sim H1C-H1D
 with sigma of 0.04
 H2A-H2B \\sim H2A-H2C \\sim H2A-H2D \\sim H2B-H2C \\sim H2B-H2D \\sim H2C-H2D
 with sigma of 0.04
;
_olex2_submission_special_instructions 'No special instructions were received'

loop_
_space_group_symop_operation_xyz
'x, y, z'
'-x, y+1/2, -z+1/2'
'-x, -y, -z'
'x, -y-1/2, z-1/2'

loop_
_atom_site_label
_atom_site_type_symbol
_atom_site_fract_x
_atom_site_fract_y
_atom_site_fract_z
_atom_site_U_iso_or_equiv
_atom_site_adp_type
_atom_site_occupancy
_atom_site_site_symmetry_order
_atom_site_calc_flag
_atom_site_refinement_flags_posn
_atom_site_refinement_flags_adp
_atom_site_refinement_flags_occupancy
_atom_site_disorder_assembly
_atom_site_disorder_group
Li1 Li 0.6844(8) -0.3835(2) 0.5334(8) 0.0178(11) Uani 1 1 d . . . . .
N1 N -0.4472(5) -0.49914(11) 0.3106(4) 0.0224(6) Uani 1 1 d D . . . .
N2 N -0.5276(5) -0.25922(12) 0.2583(4) 0.0275(7) Uani 1 1 d D . . . .
H1A H -0.526(4) -0.4679(8) 0.250(4) 0.033 Uiso 1 1 d D U . . .
H1B H -0.341(4) -0.4902(12) 0.440(3) 0.033 Uiso 1 1 d D U . . .
H1C H -0.391(5) -0.5086(12) 0.228(4) 0.033 Uiso 1 1 d D U . . .
H1D H -0.544(4) -0.5235(10) 0.306(5) 0.033 Uiso 1 1 d D U . . .
H2A H -0.479(5) -0.2360(11) 0.190(4) 0.033 Uiso 1 1 d D U . . .
H2B H -0.616(4) -0.2845(10) 0.164(4) 0.033 Uiso 1 1 d D U . . .
H2C H -0.405(4) -0.2744(11) 0.372(4) 0.033 Uiso 1 1 d D U . . .
H2D H -0.609(4) -0.2387(11) 0.297(4) 0.033 Uiso 1 1 d D U . . .
B1 B -0.0196(5) -0.30102(12) 1.1945(5) 0.0088(6) Uani 1 1 d . . . . .
B2 B -0.0598(5) -0.43963(12) 0.1413(5) 0.0100(7) Uani 1 1 d . . . . .
B3 B 0.2464(5) -0.36602(12) 0.8126(5) 0.0089(6) Uani 1 1 d . . . . .
P1 P -0.06724(12) -0.54627(3) 0.14449(11) 0.00845(17) Uani 1 1 d . . . . .
P2 P -0.04932(12) -0.29785(3) 0.81203(10) 0.00824(17) Uani 1 1 d . . . . .
P3 P 0.65986(12) -0.36792(3) 1.11352(11) 0.00915(18) Uani 1 1 d . . . . .
P4 P 0.21442(12) -0.37901(3) 0.44601(10) 0.00829(17) Uani 1 1 d . . . . .
O1 O -0.1582(3) -0.49075(7) 0.1280(3) 0.0109(4) Uani 1 1 d . . . . .
O2 O -0.1979(3) -0.31915(7) 1.2130(3) 0.0105(4) Uani 1 1 d . . . . .
O3 O 0.1581(3) -0.33746(7) 1.2796(3) 0.0100(4) Uani 1 1 d . . . . .
O4 O -0.2323(3) -0.40296(7) 0.0265(3) 0.0112(4) Uani 1 1 d . . . . .
O5 O 0.4624(3) -0.34519(7) 0.9275(3) 0.0116(4) Uani 1 1 d . . . . .
O6 O 0.0569(3) -0.42491(7) 0.3519(3) 0.0116(4) Uani 1 1 d . . . . .
O7 O 0.1660(3) -0.35333(7) 0.6011(3) 0.0110(4) Uani 1 1 d . . . . .
O8 O 0.2434(3) -0.42201(7) 0.8458(3) 0.0101(4) Uani 1 1 d . . . . .
O9 O 0.1480(3) -0.55403(8) 0.3155(3) 0.0145(5) Uani 1 1 d . . . . .
O10 O 0.1189(3) -0.34067(7) 0.8844(3) 0.0126(4) Uani 1 1 d . . . . .
O11 O 0.0864(3) -0.44232(8) 0.0624(3) 0.0116(4) Uani 1 1 d . . . . .
O12 O -0.1003(3) -0.29107(8) 0.9810(3) 0.0149(5) Uani 1 1 d . . . . .
O13 O 0.0656(3) -0.25238(7) 1.3065(3) 0.0133(5) Uani 1 1 d . . . . .
O14 O 0.6106(3) -0.39377(8) 1.2562(3) 0.0146(5) Uani 1 1 d . . . . .
O15 O -0.2449(3) -0.30895(8) 0.6210(3) 0.0166(5) Uani 1 1 d . . . . .
O16 O 0.4331(3) -0.39773(8) 0.5337(3) 0.0157(5) Uani 1 1 d . . . . .

loop_
_atom_site_aniso_label
_atom_site_aniso_U_11
_atom_site_aniso_U_22
_atom_site_aniso_U_33
_atom_site_aniso_U_23
_atom_site_aniso_U_13
_atom_site_aniso_U_12
Li1 0.012(3) 0.023(3) 0.017(2) -0.001(2) 0.006(2) 0.001(2)
N1 0.0262(17) 0.0183(15) 0.0226(14) 0.0001(11) 0.0121(14) 0.0000(12)
N2 0.0241(17) 0.0273(17) 0.0303(17) -0.0037(13) 0.0130(15) 0.0028(13)
B1 0.0086(16) 0.0081(15) 0.0086(14) 0.0019(12) 0.0035(13) 0.0008(12)
B2 0.0130(17) 0.0070(15) 0.0112(15) -0.0025(12) 0.0070(14) 0.0005(12)
B3 0.0103(16) 0.0082(15) 0.0094(14) 0.0021(12) 0.0060(13) 0.0025(12)
P1 0.0091(4) 0.0070(4) 0.0087(3) -0.0003(3) 0.0041(3) -0.0001(3)
P2 0.0098(4) 0.0070(3) 0.0081(3) 0.0007(3) 0.0047(3) 0.0007(3)
P3 0.0088(4) 0.0090(4) 0.0086(3) -0.0003(3) 0.0036(3) -0.0005(3)
P4 0.0082(4) 0.0085(4) 0.0079(3) 0.0004(3) 0.0038(3) 0.0008(3)
O1 0.0109(11) 0.0075(10) 0.0165(10) -0.0017(8) 0.0087(9) -0.0011(8)
O2 0.0081(10) 0.0102(10) 0.0127(10) -0.0028(8) 0.0049(9) -0.0030(8)
O3 0.0121(11) 0.0081(10) 0.0109(9) 0.0033(8) 0.0065(9) 0.0032(8)
O4 0.0124(11) 0.0098(10) 0.0087(9) 0.0002(8) 0.0033(9) 0.0031(8)
O5 0.0104(11) 0.0098(10) 0.0095(9) 0.0022(8) 0.0011(8) -0.0014(8)
O6 0.0153(11) 0.0095(10) 0.0090(9) -0.0019(8) 0.0054(9) -0.0012(8)
O7 0.0122(11) 0.0109(10) 0.0074(9) 0.0007(7) 0.0030(8) 0.0028(8)
O8 0.0115(11) 0.0069(10) 0.0153(10) 0.0013(8) 0.0093(9) 0.0011(8)
O9 0.0102(11) 0.0154(11) 0.0137(10) 0.0000(8) 0.0029(9) 0.0013(8)
O10 0.0158(11) 0.0100(10) 0.0140(10) 0.0035(8) 0.0090(9) 0.0064(8)
O11 0.0136(11) 0.0130(10) 0.0113(9) -0.0012(8) 0.0087(9) -0.0019(8)
O12 0.0189(12) 0.0180(11) 0.0110(10) 0.0046(8) 0.0099(9) 0.0089(9)
O13 0.0106(11) 0.0086(10) 0.0177(10) -0.0048(8) 0.0049(9) -0.0021(8)
O14 0.0149(12) 0.0165(11) 0.0135(10) 0.0021(8) 0.0078(9) -0.0013(9)
O15 0.0149(12) 0.0163(11) 0.0127(10) -0.0005(8) 0.0025(10) -0.0029(9)
O16 0.0118(11) 0.0198(12) 0.0157(10) 0.0061(9) 0.0069(9) 0.0042(9)

loop_
_atom_type_symbol
_atom_type_description
_atom_type_scat_dispersion_real
_atom_type_scat_dispersion_imag
_atom_type_scat_source
B B 0.0013 0.0007 'International Tables Vol C Tables 4.2.6.8 and 6.1.1.4'
H H 0.0000 0.0000 'International Tables Vol C Tables 4.2.6.8 and 6.1.1.4'
Li Li -0.0003 0.0001 'International Tables Vol C Tables 4.2.6.8 and 6.1.1.4'
N N 0.0061 0.0033 'International Tables Vol C Tables 4.2.6.8 and 6.1.1.4'
O O 0.0106 0.0060 'International Tables Vol C Tables 4.2.6.8 and 6.1.1.4'
P P 0.1023 0.0942 'International Tables Vol C Tables 4.2.6.8 and 6.1.1.4'

loop_
_exptl_crystal_face_index_h
_exptl_crystal_face_index_k
_exptl_crystal_face_index_l
_exptl_crystal_face_perp_dist
1.00 0.00 -1.00 0.0030
0.00 1.00 1.00 0.0160
-1.00 -1.00 0.00 0.0380
-1.00 0.00 0.00 0.0450
-1.00 1.00 -1.00 0.0620
0.00 -1.00 1.00 0.0150
-1.00 1.00 1.00 0.0110

loop_
_geom_angle_atom_site_label_1
_geom_angle_atom_site_label_2
_geom_angle_atom_site_label_3
_geom_angle
_geom_angle_site_symmetry_1
_geom_angle_site_symmetry_3
_geom_angle_publ_flag
O9 Li1 P2 100.4(2) 3_646 1_655 ?
O9 Li1 O15 126.0(3) 3_646 1_655 ?
O14 Li1 P2 127.4(2) 1_554 1_655 ?
O14 Li1 O9 106.5(3) 1_554 3_646 ?
O14 Li1 O15 112.4(3) 1_554 1_655 ?
O15 Li1 P2 25.62(9) 1_655 1_655 ?
O16 Li1 P2 115.4(2) . 1_655 ?
O16 Li1 O9 99.3(3) . 3_646 ?
O16 Li1 O14 103.9(3) . 1_554 ?
O16 Li1 O15 105.8(3) . 1_655 ?
H1A N1 H1B 107(2) . . ?
H1A N1 H1C 104(2) . . ?
H1A N1 H1D 106(2) . . ?
H1B N1 H1C 111(2) . . ?
H1B N1 H1D 115(2) . . ?
H1C N1 H1D 112(2) . . ?
H2A N2 H2B 107(2) . . ?
H2A N2 H2C 108(2) . . ?
H2A N2 H2D 107(2) . . ?
H2B N2 H2C 113(2) . . ?
H2B N2 H2D 109(2) . . ?
H2C N2 H2D 113(2) . . ?
O2 B1 O3 113.1(2) . . ?
O2 B1 O12 106.5(2) . . ?
O2 B1 O13 110.7(2) . . ?
O3 B1 O13 105.0(2) . . ?
O12 B1 O3 112.5(2) . . ?
O12 B1 O13 109.0(2) . . ?
O4 B2 O1 106.5(2) . . ?
O4 B2 O11 111.6(2) . . ?
O6 B2 O1 107.7(2) . . ?
O6 B2 O4 110.8(2) . . ?
O6 B2 O11 109.0(2) . . ?
O11 B2 O1 111.1(2) . . ?
O7 B3 O5 107.5(2) . . ?
O8 B3 O5 110.9(2) . . ?
O8 B3 O7 112.3(2) . . ?
O10 B3 O5 108.2(2) . . ?
O10 B3 O7 110.1(2) . . ?
O10 B3 O8 107.7(2) . . ?
O1 P1 O8 98.68(11) . 3_546 ?
O1 P1 O11 105.90(11) . 3_545 ?
O9 P1 O1 114.88(11) . . ?
O9 P1 O8 115.38(12) . 3_546 ?
O9 P1 O11 113.31(12) . 3_545 ?
O11 P1 O8 107.29(11) 3_545 3_546 ?
O10 P2 Li1 81.52(13) . 1_455 ?
O10 P2 O13 104.86(11) . 4 ?
O12 P2 Li1 109.90(14) . 1_455 ?
O12 P2 O10 105.44(11) . . ?
O12 P2 O13 107.13(12) . 4 ?
O13 P2 Li1 139.09(13) 4 1_455 ?
O15 P2 Li1 35.97(13) . 1_455 ?
O15 P2 O10 115.28(12) . . ?
O15 P2 O12 109.73(12) . . ?
O15 P2 O13 113.77(12) . 4 ?
O4 P3 O2 108.43(11) 1_656 1_655 ?
O4 P3 O5 105.18(11) 1_656 . ?
O5 P3 O2 103.71(11) . 1_655 ?
O14 P3 O2 110.38(12) . 1_655 ?
O14 P3 O4 115.25(12) . 1_656 ?
O14 P3 O5 113.12(12) . . ?
O6 P4 O3 107.88(11) . 1_554 ?
O7 P4 O3 105.81(11) . 1_554 ?
O7 P4 O6 106.16(12) . . ?
O16 P4 O3 112.41(12) . 1_554 ?
O16 P4 O6 110.57(12) . . ?
O16 P4 O7 113.62(11) . . ?
B2 O1 P1 129.45(19) . . ?
B1 O2 P3 128.23(19) . 1_455 ?
B1 O3 P4 128.06(19) . 1_556 ?
B2 O4 P3 125.78(18) . 1_454 ?
B3 O5 P3 130.04(18) . . ?
B2 O6 P4 127.10(19) . . ?
B3 O7 P4 129.80(18) . . ?
B3 O8 P1 127.35(19) . 3_546 ?
P1 O9 Li1 134.2(2) . 3_646 ?
B3 O10 P2 137.30(19) . . ?
B2 O11 P1 135.89(19) . 3_545 ?
B1 O12 P2 143.1(2) . . ?
B1 O13 P2 130.18(19) . 4_556 ?
P3 O14 Li1 136.1(2) . 1_556 ?
P2 O15 Li1 118.41(19) . 1_455 ?
P4 O16 Li1 141.1(2) . . ?

loop_
_geom_bond_atom_site_label_1
_geom_bond_atom_site_label_2
_geom_bond_distance
_geom_bond_site_symmetry_2
_geom_bond_publ_flag
Li1 P2 3.008(5) 1_655 ?
Li1 O9 1.998(6) 3_646 ?
Li1 O14 1.935(6) 1_554 ?
Li1 O15 2.008(6) 1_655 ?
Li1 O16 1.877(6) . ?
N1 H1A 0.962(17) . ?
N1 H1B 0.933(17) . ?
N1 H1C 0.942(17) . ?
N1 H1D 0.932(17) . ?
N2 H2A 0.971(17) . ?
N2 H2B 0.947(17) . ?
N2 H2C 0.968(17) . ?
N2 H2D 0.947(17) . ?
B1 O2 1.458(4) . ?
B1 O3 1.464(4) . ?
B1 O12 1.461(4) . ?
B1 O13 1.466(4) . ?
B2 O1 1.475(4) . ?
B2 O4 1.465(4) . ?
B2 O6 1.452(4) . ?
B2 O11 1.471(4) . ?
B3 O5 1.474(4) . ?
B3 O7 1.461(4) . ?
B3 O8 1.461(4) . ?
B3 O10 1.454(4) . ?
P1 O1 1.550(2) . ?
P1 O8 1.558(2) 3_546 ?
P1 O9 1.477(2) . ?
P1 O11 1.552(2) 3_545 ?
P2 O10 1.533(2) . ?
P2 O12 1.529(2) . ?
P2 O13 1.551(2) 4 ?
P2 O15 1.479(2) . ?
P3 O2 1.561(2) 1_655 ?
P3 O4 1.551(2) 1_656 ?
P3 O5 1.5520(19) . ?
P3 O14 1.472(2) . ?
P4 O3 1.5533(19) 1_554 ?
P4 O6 1.551(2) . ?
P4 O7 1.549(2) . ?
P4 O16 1.474(2) . ?

loop_
_geom_hbond_atom_site_label_D
_geom_hbond_atom_site_label_H
_geom_hbond_atom_site_label_A
_geom_hbond_distance_DH
_geom_hbond_distance_HA
_geom_hbond_distance_DA
_geom_hbond_angle_DHA
_geom_hbond_site_symmetry_A
_geom_hbond_publ_flag
N1 H1A O1 0.962(17) 2.86(3) 3.169(3) 99.5(19) 3_445 yes
N1 H1A O14 0.962(17) 2.14(3) 2.799(3) 125(2) 1_454 yes
N1 H1B O9 0.933(17) 2.041(19) 2.937(3) 160(3) 3_546 yes
N1 H1C O1 0.942(17) 2.24(2) 3.075(4) 147(3) . yes
N1 H1C O8 0.942(17) 2.30(2) 3.090(3) 141(3) 3_546 yes
N1 H1D O9 0.932(17) 2.42(2) 3.299(4) 156(3) 1_455 yes
N1 H1D O16 0.932(17) 2.29(3) 2.883(3) 121(2) 3_546 yes
N2 H2A O15 0.971(17) 2.34(2) 3.261(4) 159(3) 4 yes
N2 H2B O3 0.947(17) 2.62(3) 3.119(4) 114(2) 1_454 yes
N2 H2B O13 0.947(17) 2.73(3) 3.268(3) 116(2) 4_454 yes
N2 H2C O2 0.968(17) 2.64(3) 3.025(4) 104(2) 1_554 yes
N2 H2C O12 0.968(17) 2.57(3) 3.006(4) 107(2) 4 yes
N2 H2C O15 0.968(17) 1.89(2) 2.813(4) 158(3) . yes
N2 H2D O5 0.947(17) 2.32(3) 2.993(3) 127(2) 4_455 yes
N2 H2D O13 0.947(17) 2.45(3) 3.186(4) 135(2) 1_454 yes

loop_
_geom_torsion_atom_site_label_1
_geom_torsion_atom_site_label_2
_geom_torsion_atom_site_label_3
_geom_torsion_atom_site_label_4
_geom_torsion
_geom_torsion_site_symmetry_1
_geom_torsion_site_symmetry_2
_geom_torsion_site_symmetry_3
_geom_torsion_site_symmetry_4
_geom_torsion_publ_flag
Li1 P2 O10 B3 74.7(3) 1_455 . . . ?
Li1 P2 O12 B1 105.8(3) 1_455 . . . ?
P2 Li1 O16 P4 82.3(4) 1_655 . . . ?
O1 B2 O4 P3 93.1(2) . . . 1_454 ?
O1 B2 O6 P4 169.75(18) . . . . ?
O1 B2 O11 P1 63.6(3) . . . 3_545 ?
O1 P1 O9 Li1 158.3(3) . . . 3_646 ?
O2 B1 O3 P4 -24.7(3) . . . 1_556 ?
O2 B1 O12 P2 -138.1(3) . . . . ?
O2 B1 O13 P2 -46.7(3) . . . 4_556 ?
O2 P3 O5 B3 -157.1(2) 1_655 . . . ?
O2 P3 O14 Li1 -2.3(3) 1_655 . . 1_556 ?
O3 B1 O2 P3 -64.7(3) . . . 1_455 ?
O3 B1 O12 P2 -13.6(5) . . . . ?
O3 B1 O13 P2 -169.08(18) . . . 4_556 ?
O3 P4 O6 B2 24.6(3) 1_554 . . . ?
O3 P4 O7 B3 -158.3(2) 1_554 . . . ?
O3 P4 O16 Li1 9.0(4) 1_554 . . . ?
O4 B2 O1 P1 153.89(19) . . . . ?
O4 B2 O6 P4 -74.2(3) . . . . ?
O4 B2 O11 P1 -55.1(4) . . . 3_545 ?
O4 P3 O5 B3 89.1(3) 1_656 . . . ?
O4 P3 O14 Li1 121.0(3) 1_656 . . 1_556 ?
O5 B3 O7 P4 76.8(3) . . . . ?
O5 B3 O8 P1 145.3(2) . . . 3_546 ?
O5 B3 O10 P2 104.1(3) . . . . ?
O5 P3 O14 Li1 -118.0(3) . . . 1_556 ?
O6 B2 O1 P1 -87.3(3) . . . . ?
O6 B2 O4 P3 -23.7(3) . . . 1_454 ?
O6 B2 O11 P1 -177.85(18) . . . 3_545 ?
O6 P4 O7 B3 87.2(3) . . . . ?
O6 P4 O16 Li1 129.6(3) . . . . ?
O7 B3 O5 P3 -143.4(2) . . . . ?
O7 B3 O8 P1 -94.3(3) . . . 3_546 ?
O7 B3 O10 P2 -13.2(4) . . . . ?
O7 P4 O6 B2 137.6(2) . . . . ?
O7 P4 O16 Li1 -111.2(3) . . . . ?
O8 B3 O5 P3 -20.2(4) . . . . ?
O8 B3 O7 P4 -45.5(4) . . . . ?
O8 B3 O10 P2 -136.0(2) . . . . ?
O8 P1 O1 B2 170.4(2) 3_546 . . . ?
O8 P1 O9 Li1 44.5(3) 3_546 . . 3_646 ?
O9 Li1 O16 P4 -171.4(2) 3_646 . . . ?
O9 P1 O1 B2 47.1(3) . . . . ?
O10 B3 O5 P3 97.7(3) . . . . ?
O10 B3 O7 P4 -165.61(18) . . . . ?
O10 B3 O8 P1 27.1(3) . . . 3_546 ?
O10 P2 O12 B1 19.4(4) . . . . ?
O10 P2 O15 Li1 21.8(3) . . . 1_455 ?
O11 B2 O1 P1 32.1(3) . . . . ?
O11 B2 O4 P3 -145.39(19) . . . 1_454 ?
O11 B2 O6 P4 49.1(3) . . . . ?
O11 P1 O1 B2 -78.8(2) 3_545 . . . ?
O11 P1 O9 Li1 -79.7(3) 3_545 . . 3_646 ?
O12 B1 O2 P3 59.5(3) . . . 1_455 ?
O12 B1 O3 P4 -145.5(2) . . . 1_556 ?
O12 B1 O13 P2 70.2(3) . . . 4_556 ?
O12 P2 O10 B3 -176.9(3) . . . . ?
O12 P2 O15 Li1 -97.0(2) . . . 1_455 ?
O13 B1 O2 P3 177.82(17) . . . 1_455 ?
O13 B1 O3 P4 96.1(3) . . . 1_556 ?
O13 B1 O12 P2 102.4(3) . . . . ?
O13 P2 O10 B3 -64.0(3) 4 . . . ?
O13 P2 O12 B1 -91.9(3) 4 . . . ?
O13 P2 O15 Li1 143.0(2) 4 . . 1_455 ?
O14 Li1 O16 P4 -61.8(4) 1_554 . . . ?
O14 P3 O5 B3 -37.5(3) . . . . ?
O15 Li1 O16 P4 56.8(4) 1_655 . . . ?
O15 P2 O10 B3 61.9(3) . . . . ?
O15 P2 O12 B1 144.1(3) . . . . ?
O16 P4 O6 B2 -98.7(2) . . . . ?
O16 P4 O7 B3 -34.5(3) . . . . ?
